data_2204322
loop_
_publ_author_name
'Ming-De Ye'
'Hong-Ping Xiao'
'Mao-Lin Hu'

_publ_section_title
;
 Chlorobis(1,10-phenanthroline)copper(II) 5-nitroisophthalate(1--)
 dihydrate
;
_journal_issue 10
_journal_name_full 'Acta Crystallographica Section E'
_journal_page_first m1516
_journal_page_last m1518
_journal_paper_doi 10.1107/S1600536804023608
_journal_volume 60
_journal_year 2004
_chemical_formula_iupac '[Cu Cl (C12 H8 N2)2] (C8 H4 N O6), 2H2 O'
_chemical_formula_moiety 'C24 H16 Cl Cu N4 +, C8 H4 N O6 -, 2H2 O'
_chemical_formula_sum 'C32 H24 Cl Cu N5 O8'
_chemical_formula_weight 705.55
_chemical_name_systematic
;
Chlorobis(1,10-phenanthroline)copper(II) 5-nitroisophthalate(1-) dihydrate
;
_space_group_IT_number 2
_symmetry_cell_setting triclinic
_symmetry_space_group_name_Hall '-P 1'
_symmetry_space_group_name_H-M 'P -1'
_atom_sites_solution_hydrogens geom
_atom_sites_solution_primary direct
_atom_sites_solution_secondary difmap
_audit_creation_method SHELXL-97
_cell_angle_alpha 72.798(3)
_cell_angle_beta 84.990(2)
_cell_angle_gamma 77.968(3)
_cell_formula_units_Z 2
_cell_length_a 10.5099(13)
_cell_length_b 12.1597(14)
_cell_length_c 12.5348(14)
_cell_measurement_reflns_used 476
_cell_measurement_temperature 298(2)
_cell_measurement_theta_max 24.12
_cell_measurement_theta_min 2.58
_cell_volume 1496.1(3)
_computing_cell_refinement 'SAINT (Bruker, 2002)'
_computing_data_collection 'SMART (Bruker, 2002)'
_computing_data_reduction SAINT
_computing_molecular_graphics 'XP (Bruker, 2002)'
_computing_publication_material SHELXL97
_computing_structure_refinement 'SHELXL97 (Sheldrick, 1997)'
_computing_structure_solution 'SHELXS97 (Sheldrick, 1997)'
_diffrn_ambient_temperature 298(2)
_diffrn_measured_fraction_theta_full 0.992
_diffrn_measured_fraction_theta_max 0.992
_diffrn_measurement_device_type 'Bruker APEX area-detector'
_diffrn_measurement_method '\f and \w'
_diffrn_radiation_monochromator graphite
_diffrn_radiation_source 'fine-focus sealed tube'
_diffrn_radiation_type MoK\a
_diffrn_radiation_wavelength 0.71073
_diffrn_reflns_av_R_equivalents 0.0965
_diffrn_reflns_av_sigmaI/netI 0.1723
_diffrn_reflns_limit_h_max 12
_diffrn_reflns_limit_h_min -12
_diffrn_reflns_limit_k_max 14
_diffrn_reflns_limit_k_min -14
_diffrn_reflns_limit_l_max 15
_diffrn_reflns_limit_l_min -15
_diffrn_reflns_number 11046
_diffrn_reflns_theta_full 25.20
_diffrn_reflns_theta_max 25.20
_diffrn_reflns_theta_min 1.70
_diffrn_standards_decay_% 0
_diffrn_standards_interval_time 0
_diffrn_standards_number 0
_exptl_absorpt_coefficient_mu 0.882
_exptl_absorpt_correction_T_max 0.9572
_exptl_absorpt_correction_T_min 0.8939
_exptl_absorpt_correction_type integration
_exptl_absorpt_process_details '(SADABS; Bruker, 2002)'
_exptl_crystal_colour Blue
_exptl_crystal_density_diffrn 1.566
_exptl_crystal_density_method 'not measured'
_exptl_crystal_description rod
_exptl_crystal_F_000 722
_exptl_crystal_size_max 0.13
_exptl_crystal_size_mid 0.06
_exptl_crystal_size_min 0.05
_refine_diff_density_max 0.490
_refine_diff_density_min -0.442
_refine_ls_extinction_method none
_refine_ls_goodness_of_fit_ref 1.082
_refine_ls_hydrogen_treatment mixed
_refine_ls_matrix_type full
_refine_ls_number_parameters 437
_refine_ls_number_reflns 5344
_refine_ls_number_restraints 6
_refine_ls_restrained_S_all 1.081
_refine_ls_R_factor_all 0.1737
_refine_ls_R_factor_gt 0.1028
_refine_ls_shift/su_max 0.003
_refine_ls_shift/su_mean 0.000
_refine_ls_structure_factor_coef Fsqd
_refine_ls_weighting_details 'calc w = 1/[\s^2^(Fo^2^)+(0.0578P)^2^+0.4686P] where P = (Fo^2^+2Fc^2^)/3'
_refine_ls_weighting_scheme calc
_refine_ls_wR_factor_gt 0.1716
_refine_ls_wR_factor_ref 0.2036
_reflns_number_gt 3112
_reflns_number_total 5344
_reflns_threshold_expression I>2\s(I)
_cod_data_source_file cv6377.cif
_cod_data_source_block I
_cod_depositor_comments
;
The following automatic conversions were performed:
'_exptl_absorpt_correction_type' value 'Integration' changed to
'integration' according to
'/home/saulius/struct/CIF-dictionaries/cif_core.dic' dictionary named
'cif_core.dic' version 2.4.1 from 2010-06-29.

Automatic conversion script
Id: cif_fix_enum 1527 2010-12-29 10:47:43Z saulius 

The following automatic conversions were performed:

'_exptl_absorpt_correction_type' value 'Integration' changed to
'integration' according to
/home/saulius/struct/CIF-dictionaries/cif_core.dic dictionary named
'cif_core.dic' version 2.4.1 from 2010-06-29.

Automatic conversion script
Id: cif_fix_values 1715 2011-07-08 13:25:40Z adriana 
;
_cod_original_sg_symbol_Hall -P1
_cod_database_code 2204322
_cod_database_fobs_code 2204322

loop_
_symmetry_equiv_pos_as_xyz
'x, y, z'
'-x, -y, -z'

loop_
_atom_site_label
_atom_site_fract_x
_atom_site_fract_y
_atom_site_fract_z
_atom_site_U_iso_or_equiv
_atom_site_adp_type
_atom_site_calc_flag
_atom_site_refinement_flags
_atom_site_occupancy
_atom_site_type_symbol
Cu1 0.26184(9) 0.49728(8) 0.30213(8) 0.0302(3) Uani d . 1 Cu
Cl1 0.4402(2) 0.36824(19) 0.3863(2) 0.0509(7) Uani d . 1 Cl
O1 0.2263(7) 0.9229(7) 0.6847(6) 0.085(3) Uani d . 1 O
O2 0.3405(6) 1.0228(5) 0.7469(5) 0.0510(17) Uani d . 1 O
H2A 0.4130 0.9814 0.7589 0.077 Uiso calc R 1 H
O3 0.3015(6) 1.0220(5) 1.1377(5) 0.0518(18) Uani d . 1 O
O4 0.1602(6) 0.9320(5) 1.2542(5) 0.0483(17) Uani d . 1 O
O5 -0.0752(8) 0.7122(7) 0.9404(7) 0.095(3) Uani d . 1 O
O6 -0.1052(8) 0.7212(7) 1.1073(6) 0.092(3) Uani d . 1 O
O7 0.4099(7) 0.0468(5) 0.2990(5) 0.0522(17) Uani d D 1 O
O8 0.3724(10) 0.9029(11) 0.5063(6) 0.143(4) Uani d D 1 O
N1 0.1512(6) 0.3758(6) 0.3277(5) 0.0336(17) Uani d . 1 N
N2 0.0868(6) 0.5927(5) 0.3455(5) 0.0306(16) Uani d . 1 N
N3 0.2745(6) 0.5367(6) 0.1216(6) 0.0360(17) Uani d . 1 N
N4 0.3627(6) 0.6272(5) 0.2637(5) 0.0316(16) Uani d . 1 N
N5 -0.0519(8) 0.7450(7) 1.0166(7) 0.053(2) Uani d . 1 N
C1 0.1872(9) 0.2648(8) 0.3258(7) 0.046(2) Uani d . 1 C
H1 0.2749 0.2366 0.3138 0.055 Uiso calc R 1 H
C2 0.1019(9) 0.1895(9) 0.3405(8) 0.055(3) Uani d . 1 C
H2 0.1319 0.1118 0.3407 0.066 Uiso calc R 1 H
C3 -0.0292(9) 0.2312(9) 0.3550(7) 0.048(3) Uani d . 1 C
H3A -0.0893 0.1831 0.3618 0.057 Uiso calc R 1 H
C4 -0.0705(8) 0.3475(8) 0.3594(6) 0.034(2) Uani d . 1 C
C5 -0.2036(9) 0.3972(9) 0.3767(7) 0.047(2) Uani d . 1 C
H5 -0.2675 0.3533 0.3814 0.056 Uiso calc R 1 H
C6 -0.2378(8) 0.5079(9) 0.3865(7) 0.046(2) Uani d . 1 C
H6 -0.3245 0.5383 0.3998 0.055 Uiso calc R 1 H
C7 -0.1423(8) 0.5774(8) 0.3765(7) 0.038(2) Uani d . 1 C
C8 -0.1693(9) 0.6931(8) 0.3880(7) 0.048(2) Uani d . 1 C
H8 -0.2541 0.7286 0.4015 0.057 Uiso calc R 1 H
C9 -0.0698(9) 0.7508(8) 0.3791(7) 0.048(2) Uani d . 1 C
H9 -0.0864 0.8260 0.3875 0.058 Uiso calc R 1 H
C10 0.0576(8) 0.6983(7) 0.3574(6) 0.039(2) Uani d . 1 C
H10 0.1239 0.7401 0.3512 0.046 Uiso calc R 1 H
C11 -0.0122(8) 0.5335(7) 0.3539(6) 0.034(2) Uani d . 1 C
C12 0.0227(8) 0.4161(7) 0.3447(6) 0.035(2) Uani d . 1 C
C13 0.2288(9) 0.4915(8) 0.0490(8) 0.048(2) Uani d . 1 C
H13 0.1739 0.4380 0.0769 0.057 Uiso calc R 1 H
C14 0.2591(10) 0.5203(8) -0.0624(8) 0.054(3) Uani d . 1 C
H14 0.2226 0.4888 -0.1088 0.064 Uiso calc R 1 H
C15 0.3433(10) 0.5956(8) -0.1063(8) 0.054(3) Uani d . 1 C
H15 0.3644 0.6154 -0.1823 0.064 Uiso calc R 1 H
C16 0.3972(8) 0.6426(7) -0.0350(7) 0.038(2) Uani d . 1 C
C17 0.4883(8) 0.7207(7) -0.0708(8) 0.046(3) Uani d . 1 C
H17 0.5168 0.7401 -0.1451 0.056 Uiso calc R 1 H
C18 0.5329(8) 0.7659(8) 0.0002(9) 0.053(3) Uani d . 1 C
H18 0.5907 0.8170 -0.0260 0.064 Uiso calc R 1 H
C19 0.4928(8) 0.7367(7) 0.1173(7) 0.035(2) Uani d . 1 C
C20 0.5310(8) 0.7839(7) 0.1950(8) 0.045(2) Uani d . 1 C
H20 0.5872 0.8368 0.1729 0.054 Uiso calc R 1 H
C21 0.4872(8) 0.7537(7) 0.3016(8) 0.043(2) Uani d . 1 C
H21 0.5120 0.7863 0.3530 0.052 Uiso calc R 1 H
C22 0.4039(8) 0.6726(7) 0.3347(7) 0.038(2) Uani d . 1 C
H22 0.3767 0.6500 0.4093 0.046 Uiso calc R 1 H
C23 0.4074(7) 0.6591(6) 0.1547(7) 0.030(2) Uani d . 1 C
C24 0.3590(7) 0.6110(7) 0.0794(7) 0.034(2) Uani d . 1 C
C25 0.2579(9) 0.9594(8) 0.7577(8) 0.049(3) Uani d . 1 C
C26 0.1954(7) 0.9226(7) 0.8720(7) 0.031(2) Uani d . 1 C
C27 0.2286(7) 0.9577(7) 0.9605(7) 0.034(2) Uani d . 1 C
H27 0.2916 1.0039 0.9482 0.041 Uiso calc R 1 H
C28 0.1708(8) 0.9259(7) 1.0669(6) 0.032(2) Uani d . 1 C
C29 0.0764(7) 0.8577(7) 1.0848(7) 0.033(2) Uani d . 1 C
H29 0.0349 0.8370 1.1545 0.039 Uiso calc R 1 H
C30 0.0442(7) 0.8208(6) 0.9982(7) 0.0303(19) Uani d . 1 C
C31 0.1027(7) 0.8533(7) 0.8921(7) 0.034(2) Uani d . 1 C
H31 0.0790 0.8282 0.8348 0.041 Uiso calc R 1 H
C32 0.2090(9) 0.9603(7) 1.1632(7) 0.037(2) Uani d . 1 C
H7A 0.379(7) 0.039(6) 0.246(3) 0.044 Uiso d D 1 H
H7B 0.413(8) 0.007(6) 0.362(2) 0.044 Uiso d D 1 H
H8A 0.329(6) 0.935(6) 0.551(5) 0.044 Uiso d D 1 H
H8B 0.433(6) 0.847(5) 0.525(5) 0.044 Uiso d D 1 H

loop_
_atom_site_aniso_label
_atom_site_aniso_U_11
_atom_site_aniso_U_22
_atom_site_aniso_U_33
_atom_site_aniso_U_12
_atom_site_aniso_U_13
_atom_site_aniso_U_23
Cu1 0.0239(6) 0.0319(6) 0.0384(6) -0.0132(4) 0.0053(4) -0.0117(5)
Cl1 0.0337(13) 0.0452(14) 0.0684(18) -0.0045(11) -0.0058(12) -0.0089(12)
O1 0.096(6) 0.143(7) 0.063(5) -0.086(6) 0.038(4) -0.068(5)
O2 0.036(4) 0.065(4) 0.057(4) -0.017(3) 0.015(4) -0.024(4)
O3 0.072(5) 0.052(4) 0.046(4) -0.045(4) 0.007(3) -0.015(3)
O4 0.058(4) 0.061(4) 0.038(4) -0.035(3) 0.009(3) -0.019(3)
O5 0.125(7) 0.123(7) 0.074(6) -0.093(6) 0.013(5) -0.044(5)
O6 0.113(7) 0.137(7) 0.054(5) -0.099(6) 0.030(5) -0.027(5)
O7 0.057(4) 0.063(5) 0.047(4) -0.019(4) -0.004(4) -0.026(4)
O8 0.126(9) 0.202(12) 0.057(6) 0.044(8) 0.021(6) -0.028(7)
N1 0.031(4) 0.036(4) 0.039(4) -0.020(3) 0.009(3) -0.013(3)
N2 0.030(4) 0.028(4) 0.034(4) -0.006(3) 0.001(3) -0.009(3)
N3 0.036(4) 0.037(4) 0.046(5) -0.020(3) 0.001(3) -0.019(4)
N4 0.032(4) 0.035(4) 0.034(4) -0.012(3) -0.001(3) -0.015(3)
N5 0.055(6) 0.065(6) 0.050(6) -0.033(5) -0.001(5) -0.016(5)
C1 0.041(6) 0.051(6) 0.052(6) -0.017(5) 0.005(5) -0.021(5)
C2 0.063(7) 0.059(7) 0.065(7) -0.036(6) 0.013(6) -0.039(6)
C3 0.049(6) 0.072(7) 0.034(6) -0.036(6) 0.012(5) -0.019(5)
C4 0.034(5) 0.051(6) 0.022(5) -0.022(4) -0.001(4) -0.009(4)
C5 0.040(6) 0.064(7) 0.043(6) -0.027(5) -0.007(5) -0.010(5)
C6 0.021(5) 0.075(7) 0.037(6) -0.011(5) -0.003(4) -0.006(5)
C7 0.030(5) 0.048(6) 0.031(5) -0.010(4) 0.001(4) -0.003(4)
C8 0.040(6) 0.061(7) 0.036(6) -0.002(5) 0.002(4) -0.010(5)
C9 0.059(7) 0.044(6) 0.040(6) -0.003(5) 0.007(5) -0.016(5)
C10 0.038(5) 0.042(6) 0.032(5) -0.006(4) 0.005(4) -0.007(4)
C11 0.037(5) 0.042(5) 0.021(5) -0.002(4) -0.007(4) -0.006(4)
C12 0.043(6) 0.046(6) 0.021(5) -0.022(5) -0.001(4) -0.006(4)
C13 0.054(6) 0.052(6) 0.045(6) -0.014(5) 0.011(5) -0.026(5)
C14 0.070(7) 0.055(7) 0.044(6) -0.005(6) -0.012(5) -0.029(5)
C15 0.081(8) 0.049(6) 0.028(5) -0.005(6) -0.005(5) -0.008(5)
C16 0.041(5) 0.028(5) 0.038(5) 0.004(4) 0.005(4) -0.008(4)
C17 0.043(6) 0.040(6) 0.046(6) -0.009(5) 0.021(5) -0.001(5)
C18 0.034(6) 0.047(6) 0.074(8) -0.020(5) 0.019(5) -0.009(5)
C19 0.030(5) 0.025(5) 0.045(6) -0.007(4) 0.005(4) -0.003(4)
C20 0.045(6) 0.036(5) 0.054(7) -0.019(5) 0.002(5) -0.007(5)
C21 0.032(5) 0.035(5) 0.074(7) -0.005(4) -0.008(5) -0.031(5)
C22 0.039(5) 0.037(5) 0.041(6) -0.013(4) -0.003(4) -0.012(4)
C23 0.027(5) 0.022(4) 0.044(6) -0.005(4) -0.003(4) -0.013(4)
C24 0.023(5) 0.032(5) 0.043(6) 0.007(4) 0.004(4) -0.012(4)
C25 0.035(6) 0.066(7) 0.055(7) -0.026(5) 0.010(5) -0.024(5)
C26 0.029(5) 0.030(5) 0.037(5) -0.011(4) 0.005(4) -0.012(4)
C27 0.024(5) 0.033(5) 0.045(6) -0.006(4) -0.005(4) -0.010(4)
C28 0.040(5) 0.034(5) 0.026(5) -0.016(4) 0.005(4) -0.008(4)
C29 0.022(4) 0.037(5) 0.034(5) -0.003(4) 0.002(4) -0.004(4)
C30 0.032(5) 0.026(5) 0.034(5) -0.011(4) 0.000(4) -0.007(4)
C31 0.028(5) 0.039(5) 0.046(6) -0.014(4) 0.001(4) -0.021(4)
C32 0.050(6) 0.028(5) 0.035(6) -0.009(4) -0.003(5) -0.011(4)

loop_
_atom_type_symbol
_atom_type_description
_atom_type_scat_dispersion_real
_atom_type_scat_dispersion_imag
_atom_type_scat_source
C C 0.0033 0.0016 'International Tables Vol C Tables 4.2.6.8 and 6.1.1.4'
H H 0.0000 0.0000 'International Tables Vol C Tables 4.2.6.8 and 6.1.1.4'
N N 0.0061 0.0033 'International Tables Vol C Tables 4.2.6.8 and 6.1.1.4'
O O 0.0106 0.0060 'International Tables Vol C Tables 4.2.6.8 and 6.1.1.4'
Cl Cl 0.1484 0.1585 'International Tables Vol C Tables 4.2.6.8 and 6.1.1.4'
Cu Cu 0.3201 1.2651 'International Tables Vol C Tables 4.2.6.8 and 6.1.1.4'

loop_
_geom_angle_atom_site_label_1
_geom_angle_atom_site_label_2
_geom_angle_atom_site_label_3
_geom_angle
_geom_angle_publ_flag
N1 Cu1 N4 174.6(3) yes
N1 Cu1 N2 81.0(3) yes
N4 Cu1 N2 97.1(2) yes
N1 Cu1 N3 96.3(2) yes
N4 Cu1 N3 79.4(2) yes
N2 Cu1 N3 108.1(2) yes
N1 Cu1 Cl1 94.8(2) yes
N4 Cu1 Cl1 89.93(19) yes
N2 Cu1 Cl1 139.31(19) yes
N3 Cu1 Cl1 112.61(19) yes
C25 O2 H2A 109.5 ?
H7A O7 H7B 131(4) ?
H8A O8 H8B 123(4) ?
C1 N1 C12 117.6(7) ?
C1 N1 Cu1 128.4(6) ?
C12 N1 Cu1 114.0(5) ?
C10 N2 C11 117.8(7) ?
C10 N2 Cu1 131.1(6) ?
C11 N2 Cu1 111.0(5) ?
C13 N3 C24 117.0(7) ?
C13 N3 Cu1 132.6(6) ?
C24 N3 Cu1 109.8(5) ?
C22 N4 C23 117.8(7) ?
C22 N4 Cu1 126.4(6) ?
C23 N4 Cu1 115.2(5) ?
O5 N5 O6 123.7(8) ?
O5 N5 C30 118.5(8) ?
O6 N5 C30 117.7(8) ?
N1 C1 C2 123.7(9) ?
N1 C1 H1 118.2 ?
C2 C1 H1 118.2 ?
C1 C2 C3 118.7(9) ?
C1 C2 H2 120.6 ?
C3 C2 H2 120.6 ?
C2 C3 C4 119.1(8) ?
C2 C3 H3A 120.4 ?
C4 C3 H3A 120.4 ?
C12 C4 C3 117.8(8) ?
C12 C4 C5 119.2(8) ?
C3 C4 C5 123.0(8) ?
C6 C5 C4 120.8(8) ?
C6 C5 H5 119.6 ?
C4 C5 H5 119.6 ?
C5 C6 C7 120.5(8) ?
C5 C6 H6 119.8 ?
C7 C6 H6 119.8 ?
C11 C7 C6 120.2(8) ?
C11 C7 C8 115.8(8) ?
C6 C7 C8 124.0(8) ?
C9 C8 C7 119.0(8) ?
C9 C8 H8 120.5 ?
C7 C8 H8 120.5 ?
C8 C9 C10 120.7(9) ?
C8 C9 H9 119.7 ?
C10 C9 H9 119.7 ?
N2 C10 C9 122.3(8) ?
N2 C10 H10 118.8 ?
C9 C10 H10 118.8 ?
N2 C11 C7 124.4(8) ?
N2 C11 C12 116.8(7) ?
C7 C11 C12 118.7(8) ?
N1 C12 C4 123.0(8) ?
N1 C12 C11 116.4(7) ?
C4 C12 C11 120.5(8) ?
N3 C13 C14 123.5(9) ?
N3 C13 H13 118.3 ?
C14 C13 H13 118.3 ?
C13 C14 C15 120.2(9) ?
C13 C14 H14 119.9 ?
C15 C14 H14 119.9 ?
C14 C15 C16 119.1(9) ?
C14 C15 H15 120.5 ?
C16 C15 H15 120.5 ?
C15 C16 C24 117.7(8) ?
C15 C16 C17 124.3(9) ?
C24 C16 C17 118.1(8) ?
C18 C17 C16 121.6(8) ?
C18 C17 H17 119.2 ?
C16 C17 H17 119.2 ?
C17 C18 C19 121.2(8) ?
C17 C18 H18 119.4 ?
C19 C18 H18 119.4 ?
C20 C19 C23 117.2(8) ?
C20 C19 C18 124.4(8) ?
C23 C19 C18 118.4(8) ?
C21 C20 C19 120.5(8) ?
C21 C20 H20 119.7 ?
C19 C20 H20 119.7 ?
C20 C21 C22 119.5(8) ?
C20 C21 H21 120.2 ?
C22 C21 H21 120.2 ?
N4 C22 C21 122.2(8) ?
N4 C22 H22 118.9 ?
C21 C22 H22 118.9 ?
N4 C23 C19 122.7(7) ?
N4 C23 C24 116.6(7) ?
C19 C23 C24 120.7(8) ?
N3 C24 C16 122.5(8) ?
N3 C24 C23 117.5(7) ?
C16 C24 C23 120.0(8) ?
O1 C25 O2 125.8(9) ?
O1 C25 C26 117.8(8) ?
O2 C25 C26 116.4(8) ?
C31 C26 C27 117.9(7) ?
C31 C26 C25 120.7(8) ?
C27 C26 C25 121.4(7) ?
C26 C27 C28 122.4(8) ?
C26 C27 H27 118.8 ?
C28 C27 H27 118.8 ?
C29 C28 C27 118.7(7) ?
C29 C28 C32 118.6(7) ?
C27 C28 C32 122.6(7) ?
C30 C29 C28 119.4(7) ?
C30 C29 H29 120.3 ?
C28 C29 H29 120.3 ?
C29 C30 C31 121.3(7) ?
C29 C30 N5 120.3(7) ?
C31 C30 N5 118.4(7) ?
C26 C31 C30 120.2(8) ?
C26 C31 H31 119.9 ?
C30 C31 H31 119.9 ?
O4 C32 O3 124.0(8) ?
O4 C32 C28 122.4(8) ?
O3 C32 C28 113.6(7) ?

loop_
_geom_bond_atom_site_label_1
_geom_bond_atom_site_label_2
_geom_bond_distance
_geom_bond_publ_flag
Cu1 N1 2.002(6) yes
Cu1 N4 2.002(6) yes
Cu1 N2 2.082(6) yes
Cu1 N3 2.168(7) yes
Cu1 Cl1 2.287(2) yes
O1 C25 1.225(10) ?
O2 C25 1.251(9) ?
O2 H2A 0.8200 ?
O3 C32 1.312(9) ?
O4 C32 1.192(9) ?
O5 N5 1.199(9) ?
O6 N5 1.205(9) ?
O7 H7A 0.805(19) ?
O7 H7B 0.796(19) ?
O8 H8A 0.83(2) ?
O8 H8B 0.82(2) ?
N1 C1 1.330(10) ?
N1 C12 1.359(10) ?
N2 C10 1.307(9) ?
N2 C11 1.363(9) ?
N3 C13 1.357(10) ?
N3 C24 1.362(9) ?
N4 C22 1.321(9) ?
N4 C23 1.373(9) ?
N5 C30 1.465(10) ?
C1 C2 1.375(11) ?
C1 H1 0.9300 ?
C2 C3 1.381(12) ?
C2 H2 0.9300 ?
C3 C4 1.405(11) ?
C3 H3A 0.9300 ?
C4 C12 1.381(10) ?
C4 C5 1.429(11) ?
C5 C6 1.358(11) ?
C5 H5 0.9300 ?
C6 C7 1.417(11) ?
C6 H6 0.9300 ?
C7 C11 1.397(11) ?
C7 C8 1.424(11) ?
C8 C9 1.356(11) ?
C8 H8 0.9300 ?
C9 C10 1.399(11) ?
C9 H9 0.9300 ?
C10 H10 0.9300 ?
C11 C12 1.435(11) ?
C13 C14 1.361(11) ?
C13 H13 0.9300 ?
C14 C15 1.371(12) ?
C14 H14 0.9300 ?
C15 C16 1.404(11) ?
C15 H15 0.9300 ?
C16 C24 1.415(11) ?
C16 C17 1.439(11) ?
C17 C18 1.335(12) ?
C17 H17 0.9300 ?
C18 C19 1.451(12) ?
C18 H18 0.9300 ?
C19 C20 1.389(11) ?
C19 C23 1.391(10) ?
C20 C21 1.343(11) ?
C20 H20 0.9300 ?
C21 C22 1.402(10) ?
C21 H21 0.9300 ?
C22 H22 0.9300 ?
C23 C24 1.423(10) ?
C25 C26 1.504(11) ?
C26 C31 1.377(10) ?
C26 C27 1.395(10) ?
C27 C28 1.396(10) ?
C27 H27 0.9300 ?
C28 C29 1.384(10) ?
C28 C32 1.499(11) ?
C29 C30 1.382(10) ?
C29 H29 0.9300 ?
C30 C31 1.397(10) ?
C31 H31 0.9300 ?

loop_
_geom_hbond_atom_site_label_D
_geom_hbond_atom_site_label_H
_geom_hbond_atom_site_label_A
_geom_hbond_site_symmetry_A
_geom_hbond_distance_DH
_geom_hbond_distance_HA
_geom_hbond_distance_DA
_geom_hbond_angle_DHA
O8 H8B Cl1 2_666 0.82(6) 2.64(4) 3.420(10) 160(8)
O8 H8A O1 . 0.83(7) 1.90(5) 2.642(10) 149(8)
O7 H7B O8 1_545 0.80(3) 1.95(3) 2.718(11) 163(7)
O7 H7A O3 1_544 0.80(5) 1.73(6) 2.526(8) 176(8)
O2 H2A O7 2_666 0.82 1.94 2.651(9) 145
